data_1100128
loop_
_publ_author_name
'Ben Ali, A.'
'Maisonneuve, V.'
'Leblanc, M.'

_publ_section_title
;
Phase stability regions in the (Na2 C O3) - (Yb F3) - (H2 O) system
at 190 C. Crystal structures of two new fluoride carbonates, Na2 Yb
(C O3)2 F and Na3 Yb (C O3)2 F2
;
_journal_coden_ASTM SSSCFJ
_journal_issue 11-12
_journal_name_full 'Solid State Sciences'
_journal_page_first 1367
_journal_page_last 1375
_journal_paper_doi 10.1016/S1293-2558(02)00024-9
_journal_volume 4
_journal_year 2002
_chemical_formula_structural 'Na3 Yb (C O3)2 F2'
_chemical_formula_sum 'C2 F2 Na3 O6 Yb'
_chemical_name_systematic
;
Trisodium Ytterbium Dicarbonate Difluoride
;
_space_group_IT_number 9
_symmetry_Int_Tables_number 9
_symmetry_space_group_name_Hall 'C -2yc'
_symmetry_space_group_name_H-M 'C 1 c 1'
_cell_angle_alpha 90.
_cell_angle_beta 112.56(3)
_cell_angle_gamma 90.
_cell_formula_units_Z 8
_cell_length_a 7.127(2)
_cell_length_b 29.816(9)
_cell_length_c 6.9280(4)
_cell_volume 1359.54
_refine_ls_R_factor_all 0.074
_cod_original_formula_sum 'C2 F2 Na3 O6 Yb1'
_cod_database_code 1100128

loop_
_symmetry_equiv_pos_site_id
_symmetry_equiv_pos_as_xyz
1 'x, -y, z+1/2'
2 'x, y, z'
3 'x+1/2, -y+1/2, z+1/2'
4 'x+1/2, y+1/2, z'

loop_
_atom_site_label
_atom_site_type_symbol
_atom_site_symmetry_multiplicity
_atom_site_Wyckoff_symbol
_atom_site_fract_x
_atom_site_fract_y
_atom_site_fract_z
_atom_site_occupancy
_atom_site_attached_hydrogens
_atom_site_U_iso_or_equiv
Yb1 Yb3+ 4 a 0.62432(17) 0.02453(13) 0.50007(18) 0.5 0 0.0205(7)
Yb2 Yb3+ 4 a 0.1300(2) 0.01921(16) 0.4985(2) 0.5 0 0.0254(6)
Yb3 Yb3+ 4 a 0.8775(3) 0.22886(3) 0.9989(3) 1. 0 0.0200(4)
Na1 Na1+ 4 a 0.62432(17) 0.02453(13) 0.50007(18) 0.5 0 0.0205(7)
Na2 Na1+ 4 a 0.1300(2) 0.01921(16) 0.4985(2) 0.5 0 0.0254(6)
Na3 Na1+ 4 a 0.368(4) 0.2174(5) 0.980(3) 1. 0 0.039(3)
Na4 Na1+ 4 a 0.999(2) 0.1276(5) 0.738(3) 1. 0 0.030(3)
Na5 Na1+ 4 a 0.760(2) 0.1201(5) 0.246(2) 1. 0 0.030(3)
Na6 Na1+ 4 a 0.252(2) 0.1212(5) 0.243(2) 1. 0 0.029(3)
Na7 Na1+ 4 a 0.517(3) 0.1306(5) 0.748(3) 1. 0 0.040(4)
C1 C4+ 4 a 0.143(3) 0.1940(5) 0.483(3) 1. 0 0.006(3)
C2 C4+ 4 a 0.887(7) 0.9462(9) 0.504(7) 1. 0 0.030(5)
C3 C4+ 4 a 0.385(7) 0.9435(8) 0.494(8) 1. 0 0.040(7)
C4 C4+ 4 a 0.631(5) 0.1956(12) 0.489(5) 1. 0 0.036(8)
O1 O2- 4 a 0.080(2) 0.1537(5) 0.466(2) 1. 0 0.011(3)
O2 O2- 4 a 0.056(3) 0.2258(4) 0.360(3) 1. 0 0.014(3)
O3 O2- 4 a 0.783(4) 0.9735(9) 0.362(4) 1. 0 0.043(6)
O4 O2- 4 a 0.336(4) 0.9026(7) 0.460(4) 1. 0 0.035(5)
O5 O2- 4 a 0.314(3) 0.2055(6) 0.653(3) 1. 0 0.017(3)
O6 O2- 4 a 0.552(4) 0.9521(11) 0.661(5) 1. 0 0.057(7)
O7 O2- 4 a 0.059(4) 0.9556(10) 0.663(5) 1. 0 0.051(7)
O8 O2- 4 a 0.843(4) 0.9031(8) 0.469(4) 1. 0 0.039(5)
O9 O2- 4 a 0.310(4) 0.9766(11) 0.373(5) 1. 0 0.048(7)
O10 O2- 4 a 0.488(5) 0.2141(11) 0.339(5) 1. 0 0.053(7)
O11 O2- 4 a 0.779(5) 0.2041(11) 0.678(5) 1. 0 0.060
O12 O2- 4 a 0.607(5) 0.1531(13) 0.467(6) 1. 0 0.066(9)
F1 F1- 4 a 0.674(3) 0.1825(6) 0.038(3) 1. 0 0.029(4)
F2 F1- 4 a 0.100(3) 0.1785(6) 0.011(3) 1. 0 0.023(4)
F3 F1- 4 a 0.399(4) 0.0715(7) 0.527(4) 1. 0 0.045(5)
F4 F1- 4 a 0.894(5) 0.0692(8) 0.533(4) 1. 0 0.049(6)

loop_
_atom_type_symbol
_atom_type_oxidation_number
C4+ 4
F1- -1
Na1+ 1
O2- -2
Yb3+ 3
